data_1572231
loop_
_publ_author_name
'Chodkiewicz, Micha&#x142; Leszek'
'Olech, Barbara'
'Jha, Kunal Kumar'
'Dominiak, Paulina Maria'
'Wo&#x17a;niak, Krzysztof'

_publ_section_title
;
 Hirshfeld atom refinement and dynamical refinement of hexagonal ice
 structure from electron diffraction data.
;
_journal_issue 5
_journal_name_full IUCrJ
_journal_paper_doi 10.1107/S2052252524006808
_journal_volume 11
_journal_year 2024
_chemical_formula_moiety 'H2 O1'
_chemical_formula_sum 'H2 O'
_chemical_formula_weight 18
_space_group_crystal_system hexagonal
_space_group_IT_number 194
_space_group_name_Hall '-P 6c 2c'
_space_group_name_H-M_alt 'P 63/m m c'
_symmetry_Int_Tables_number 194
_audit_creation_date 2023-10-30
_audit_creation_method
;
Olex2 1.3
(compiled 2020.07.31 svn.rc2a77460 for OlexSys, GUI svn.r6145)
;
_cell_angle_alpha 90
_cell_angle_beta 90
_cell_angle_gamma 120
_cell_formula_units_Z 4
_cell_length_a 4.3815(13)
_cell_length_b 4.3815(13)
_cell_length_c 7.183(4)
_cell_measurement_reflns_used 1533
_cell_measurement_temperature 81.15
_cell_measurement_theta_max 1.6880
_cell_measurement_theta_min 0.1900
_cell_volume 119.42(8)
_computing_molecular_graphics 'Olex2 1.3 (Dolomanov et al., 2009)'
_computing_publication_material 'Olex2 1.3 (Dolomanov et al., 2009)'
_computing_structure_refinement 'olex2.refine 1.3 (Bourhis et al., 2015)'
_diffrn_ambient_temperature 81.15
_diffrn_measured_fraction_theta_full 0.8947
_diffrn_measured_fraction_theta_max 0.8953
_diffrn_measurement_device_type 'esperanto-CrysAlisPro-abstract goniometer imported esperanto images'
_diffrn_radiation_type electron
_diffrn_radiation_wavelength 0.0251
_diffrn_reflns_av_R_equivalents 0.0724
_diffrn_reflns_av_unetI/netI 0.0321
_diffrn_reflns_Laue_measured_fraction_full 0.8947
_diffrn_reflns_Laue_measured_fraction_max 0.8953
_diffrn_reflns_limit_h_max 9
_diffrn_reflns_limit_h_min -9
_diffrn_reflns_limit_k_max 9
_diffrn_reflns_limit_k_min -9
_diffrn_reflns_limit_l_max 14
_diffrn_reflns_limit_l_min -14
_diffrn_reflns_number 2005
_diffrn_reflns_point_group_measured_fraction_full 0.8947
_diffrn_reflns_point_group_measured_fraction_max 0.8953
_diffrn_reflns_theta_full 0.8629
_diffrn_reflns_theta_max 1.60
_diffrn_reflns_theta_min 0.19
_exptl_absorpt_coefficient_mu 0.000
_exptl_crystal_density_diffrn 1.002
_exptl_crystal_description plate
_exptl_crystal_F_000 12.160
_refine_diff_density_max 0.0777
_refine_diff_density_min -0.2072
_refine_diff_density_rms 0.0282
_refine_ls_d_res_high 0.4506
_refine_ls_d_res_low 3.7945
_refine_ls_extinction_expression Fc^*^=kFc[1+0.001xFc^2^\l^3^/sin(2\q)]^-1/4^
_refine_ls_goodness_of_fit_ref 1.3836
_refine_ls_hydrogen_treatment refall
_refine_ls_matrix_type full
_refine_ls_number_constraints 0
_refine_ls_number_parameters 14
_refine_ls_number_reflns 265
_refine_ls_number_restraints 0
_refine_ls_restrained_S_all 1.3836
_refine_ls_R_factor_all 0.1288
_refine_ls_R_factor_gt 0.1143
_refine_ls_shift/su_max 0.0005
_refine_ls_shift/su_mean 0.0001
_refine_ls_structure_factor_coef Fsqd
_refine_ls_weighting_details 'w=1/[\s^2^(Fo^2^)+(0.2P)^2^] where P=(Fo^2^+2Fc^2^)/3'
_refine_ls_weighting_scheme calc
_refine_ls_wR_factor_gt 0.3363
_refine_ls_wR_factor_ref 0.3491
_reflns_Friedel_coverage 0.0
_reflns_limit_h_max 7
_reflns_limit_h_min 1
_reflns_limit_k_max 4
_reflns_limit_k_min 0
_reflns_limit_l_max 14
_reflns_limit_l_min 0
_reflns_number_gt 215
_reflns_number_total 265
_reflns_threshold_expression I>=2u(I)
_cod_data_source_file vq5006.cif
_cod_data_source_block har_exti
_cod_database_code 1572231
_olex2_refinement_description
;
1. Others
 Fixed Sof: H1a(0.25) H1b(0.08333)
;
_olex2_submission_special_instructions 'No special instructions were received'

loop_
_space_group_symop_id
_space_group_symop_operation_xyz
1 x,y,z
2 x-y,x,z+1/2
3 y,-x+y,z+1/2
4 -y,x-y,z
5 -x+y,-x,z
6 x-y,-y,-z
7 -x,-x+y,-z
8 -x,-y,z+1/2
9 y,x,-z
10 -y,-x,-z+1/2
11 -x+y,y,-z+1/2
12 x,x-y,-z+1/2
13 -x,-y,-z
14 -x+y,-x,-z-1/2
15 -y,x-y,-z-1/2
16 y,-x+y,-z
17 x-y,x,-z
18 -x+y,y,z
19 x,x-y,z
20 x,y,-z-1/2
21 -y,-x,z
22 y,x,z-1/2
23 x-y,-y,z-1/2
24 -x,-x+y,z-1/2

loop_
_atom_site_label
_atom_site_type_symbol
_atom_site_fract_x
_atom_site_fract_y
_atom_site_fract_z
_atom_site_U_iso_or_equiv
_atom_site_adp_type
_atom_site_occupancy
_atom_site_site_symmetry_order
_atom_site_refinement_flags_posn
_atom_site_refinement_flags_adp
_atom_site_refinement_flags_occupancy
O1 O 0.333333333333 0.666666666667 0.4377(2) 0.0176(8) Uani 1.000020 6 S T P
H1a H 0.100(2) 0.5501(12) 0.4793(19) 0.027(2) Uani 0.500000 2 S T P
H1b H 0.333333333333 0.666666666667 0.296(3) 0.028(5) Uani 0.499980 6 S T P

loop_
_atom_site_aniso_label
_atom_site_aniso_U_11
_atom_site_aniso_U_22
_atom_site_aniso_U_33
_atom_site_aniso_U_12
_atom_site_aniso_U_13
_atom_site_aniso_U_23
O1 0.0172(8) 0.0172(8) 0.0184(11) 0.0086(4) -0.000000 0.000000
H1a 0.015(4) 0.031(4) 0.031(7) 0.0077(19) 0.010(4) 0.0048(19)
H1b 0.035(8) 0.035(8) 0.015(10) 0.018(4) -0.000000 0.000000

loop_
_atom_type_symbol
_atom_type_scat_source
H 'DiSCaMB, J. Appl. Cryst. 2018, DOI:10.1107/S1600576717015825'
O 'DiSCaMB, J. Appl. Cryst. 2018, DOI:10.1107/S1600576717015825'

loop_
_geom_angle_atom_site_label_1
_geom_angle_atom_site_label_2
_geom_angle_atom_site_label_3
_geom_angle
_geom_angle_site_symmetry_1
_geom_angle_site_symmetry_3
_geom_angle_publ_flag
H1a O1 H1a 110.3(8) . 4_665 ?
H1a O1 H1a 110.3(7) 5_565 4_665 ?
H1a O1 H1a 110.3(8) 5_565 . ?
H1b O1 H1a 108.6(9) . . ?
H1b O1 H1a 108.6(9) . 5_565 ?
H1b O1 H1a 108.6(9) . 4_665 ?
H1a H1a O1 177(3) 7_556 5_565 ?
H1b H1b O1 180.0 10_665 . ?

loop_
_geom_bond_atom_site_label_1
_geom_bond_atom_site_label_2
_geom_bond_distance
_geom_bond_site_symmetry_2
_geom_bond_publ_flag
O1 H1a 0.933(9) 4_665 ?
O1 H1a 0.933(9) . ?
O1 H1a 0.933(9) 5_565 ?
O1 H1b 1.01(2) . ?
H1a H1a 0.817(17) 7_556 ?
H1b H1b 0.67(5) 10_665 ?
